data_2231979
loop_
_publ_author_name
'Mu, Xiao-Gang'
'Wang, Xuan-Jun'
'Liu, Xiang-Xuan'
'Cui, Hu'
'Wang, Huanchun'

_publ_section_title
;
 1,1-Dimethylhydrazin-1-ium picrate
;
_journal_coeditor_code LH5325
_journal_issue 10
_journal_name_full 'Acta Crystallographica Section E'
_journal_page_first o2749
_journal_paper_doi 10.1107/S1600536811038554
_journal_volume 67
_journal_year 2011
_chemical_formula_iupac 'C2 H9 N2 + ,C6 H2 N3 O7 -'
_chemical_formula_moiety 'C2 H9 N2 + ,C6 H2 N3 O7 -'
_chemical_formula_sum 'C8 H11 N5 O7'
_chemical_formula_weight 289.22
_chemical_name_systematic
;
1,1-Dimethylhydrazin-1-ium picrate
;
_space_group_IT_number 15
_symmetry_cell_setting monoclinic
_symmetry_space_group_name_Hall '-C 2yc'
_symmetry_space_group_name_H-M 'C 1 2/c 1'
_atom_sites_solution_hydrogens geom
_atom_sites_solution_primary direct
_atom_sites_solution_secondary difmap
_audit_creation_method SHELXL-97
_cell_angle_alpha 90.00
_cell_angle_beta 98.298(2)
_cell_angle_gamma 90.00
_cell_formula_units_Z 8
_cell_length_a 14.2038(17)
_cell_length_b 8.1932(10)
_cell_length_c 21.233(3)
_cell_measurement_reflns_used 1401
_cell_measurement_temperature 296(2)
_cell_measurement_theta_max 24.26
_cell_measurement_theta_min 2.88
_cell_volume 2445.1(5)
_computing_cell_refinement 'SAINT (Bruker, 2007)'
_computing_data_collection 'APEX2 (Bruker, 2007)'
_computing_data_reduction 'SAINT (Bruker, 2007)'
_computing_molecular_graphics 'PLATON (Spek, 2009)'
_computing_publication_material 'SHELXTL (Sheldrick, 2008'
_computing_structure_refinement 'SHELXL97 (Sheldrick, 2008)'
_computing_structure_solution 'SHELXS97 (Sheldrick, 2008)'
_diffrn_ambient_temperature 296(2)
_diffrn_measured_fraction_theta_full 0.999
_diffrn_measured_fraction_theta_max 0.973
_diffrn_measurement_device_type 'Bruker APEXII CCD'
_diffrn_measurement_method '\f and \w scans'
_diffrn_radiation_monochromator graphite
_diffrn_radiation_source 'fine-focus sealed tube'
_diffrn_radiation_type MoK\a
_diffrn_radiation_wavelength 0.71073
_diffrn_reflns_av_R_equivalents 0.0350
_diffrn_reflns_av_sigmaI/netI 0.0427
_diffrn_reflns_limit_h_max 18
_diffrn_reflns_limit_h_min -9
_diffrn_reflns_limit_k_max 10
_diffrn_reflns_limit_k_min -10
_diffrn_reflns_limit_l_max 26
_diffrn_reflns_limit_l_min -27
_diffrn_reflns_number 6952
_diffrn_reflns_theta_full 25.24
_diffrn_reflns_theta_max 27.64
_diffrn_reflns_theta_min 2.88
_exptl_absorpt_coefficient_mu 0.139
_exptl_absorpt_correction_T_max 0.9799
_exptl_absorpt_correction_T_min 0.9507
_exptl_absorpt_correction_type multi-scan
_exptl_absorpt_process_details '(SADABS; Sheldrick, 1996)'
_exptl_crystal_colour yellow
_exptl_crystal_density_diffrn 1.571
_exptl_crystal_density_method 'not measured'
_exptl_crystal_description block
_exptl_crystal_F_000 1200
_exptl_crystal_size_max 0.37
_exptl_crystal_size_mid 0.25
_exptl_crystal_size_min 0.15
_refine_diff_density_max 0.355
_refine_diff_density_min -0.385
_refine_ls_extinction_coef 0.0133(15)
_refine_ls_extinction_expression Fc^*^=kFc[1+0.001xFc^2^\l^3^/sin(2\q)]^-1/4^
_refine_ls_extinction_method SHELXL
_refine_ls_goodness_of_fit_ref 1.083
_refine_ls_hydrogen_treatment mixed
_refine_ls_matrix_type full
_refine_ls_number_parameters 195
_refine_ls_number_reflns 2781
_refine_ls_number_restraints 0
_refine_ls_restrained_S_all 1.083
_refine_ls_R_factor_all 0.0802
_refine_ls_R_factor_gt 0.0549
_refine_ls_shift/su_max 0.002
_refine_ls_shift/su_mean 0.000
_refine_ls_structure_factor_coef Fsqd
_refine_ls_weighting_details 'calc w=1/[\s^2^(Fo^2^)+(0.0553P)^2^+0.8977P] where P=(Fo^2^+2Fc^2^)/3'
_refine_ls_weighting_scheme calc
_refine_ls_wR_factor_gt 0.1218
_refine_ls_wR_factor_ref 0.1347
_reflns_number_gt 1878
_reflns_number_total 2781
_reflns_threshold_expression I>2\s(I)
_cod_data_source_file lh5325.cif
_cod_data_source_block I
_cod_original_sg_symbol_H-M 'C 2/c'
_cod_database_code 2231979
_cod_database_fobs_code 2231979

loop_
_symmetry_equiv_pos_as_xyz
'x, y, z'
'-x, y, -z+1/2'
'x+1/2, y+1/2, z'
'-x+1/2, y+1/2, -z+1/2'
'-x, -y, -z'
'x, -y, z-1/2'
'-x+1/2, -y+1/2, -z'
'x+1/2, -y+1/2, z-1/2'

loop_
_atom_site_type_symbol
_atom_site_label
_atom_site_fract_x
_atom_site_fract_y
_atom_site_fract_z
_atom_site_U_iso_or_equiv
_atom_site_adp_type
_atom_site_calc_flag
_atom_site_refinement_flags
_atom_site_occupancy
_atom_site_symmetry_multiplicity
O O1 1.04883(15) 0.9752(3) 0.34381(11) 0.0893(7) Uani d . 1 1
O O2 1.00739(14) 0.7278(2) 0.33165(10) 0.0805(6) Uani d . 1 1
O O3 1.00992(13) 0.6369(2) 0.57533(9) 0.0771(6) Uani d . 1 1
O O4 0.87633(13) 0.7067(2) 0.60489(8) 0.0606(5) Uani d . 1 1
O O5 0.67812(11) 1.0875(2) 0.48554(8) 0.0562(4) Uani d . 1 1
O O6 0.71397(12) 1.2026(2) 0.40207(9) 0.0680(5) Uani d . 1 1
O O7 0.84917(10) 1.06520(17) 0.34354(6) 0.0462(4) Uani d . 1 1
N N1 1.00342(12) 0.8594(2) 0.35666(9) 0.0451(5) Uani d . 1 1
N N2 0.93391(14) 0.7096(2) 0.56715(9) 0.0483(5) Uani d . 1 1
N N3 0.72977(12) 1.1019(2) 0.44486(9) 0.0408(4) Uani d . 1 1
C C1 0.94420(13) 0.8768(2) 0.40738(9) 0.0344(4) Uani d . 1 1
C C2 0.96717(13) 0.7855(2) 0.46090(9) 0.0371(5) Uani d . 1 1
H H2 1.0187 0.7143 0.4652 0.044 Uiso calc R 1 1
C C3 0.91097(13) 0.8022(2) 0.50884(9) 0.0361(5) Uani d . 1 1
C C4 0.83413(13) 0.9051(2) 0.50215(10) 0.0365(4) Uani d . 1 1
H H4 0.7965 0.9127 0.5344 0.044 Uiso calc R 1 1
C C5 0.81262(13) 0.9972(2) 0.44776(9) 0.0332(4) Uani d . 1 1
C C6 0.86629(13) 0.9897(2) 0.39543(9) 0.0326(4) Uani d . 1 1
N N4 0.69915(12) 0.8697(2) 0.19680(8) 0.0378(4) Uani d . 1 1
N N5 0.78695(15) 0.8351(3) 0.23798(11) 0.0506(5) Uani d . 1 1
H H5A 0.7935(19) 0.919(3) 0.2626(14) 0.074(9) Uiso d . 1 1
H H5B 0.8288(18) 0.831(3) 0.2133(13) 0.064(8) Uiso d . 1 1
C C7 0.62138(17) 0.8862(3) 0.23556(13) 0.0603(7) Uani d . 1 1
H H7A 0.6170 0.7882 0.2598 0.090 Uiso calc R 1 1
H H7B 0.5624 0.9040 0.2081 0.090 Uiso calc R 1 1
H H7C 0.6342 0.9771 0.2640 0.090 Uiso calc R 1 1
C C8 0.70463(16) 1.0116(3) 0.15431(10) 0.0478(5) Uani d . 1 1
H H8A 0.7128 1.1096 0.1793 0.072 Uiso calc R 1 1
H H8B 0.6469 1.0189 0.1247 0.072 Uiso calc R 1 1
H H8C 0.7577 0.9983 0.1314 0.072 Uiso calc R 1 1
H H7D 0.6867(16) 0.779(3) 0.1733(12) 0.054(7) Uiso d . 1 1

loop_
_atom_site_aniso_label
_atom_site_aniso_U_11
_atom_site_aniso_U_22
_atom_site_aniso_U_33
_atom_site_aniso_U_12
_atom_site_aniso_U_13
_atom_site_aniso_U_23
O1 0.0967(15) 0.0698(13) 0.1180(18) -0.0159(11) 0.0723(13) -0.0003(12)
O2 0.0916(14) 0.0776(13) 0.0813(14) -0.0073(11) 0.0424(11) -0.0351(11)
O3 0.0667(12) 0.0918(14) 0.0690(13) 0.0318(11) -0.0025(9) 0.0300(11)
O4 0.0776(12) 0.0632(11) 0.0426(10) -0.0001(9) 0.0139(9) 0.0113(8)
O5 0.0470(9) 0.0668(11) 0.0589(10) 0.0182(8) 0.0216(8) 0.0022(8)
O6 0.0584(10) 0.0697(11) 0.0795(13) 0.0305(9) 0.0219(9) 0.0322(10)
O7 0.0608(9) 0.0421(8) 0.0361(8) 0.0118(7) 0.0081(7) 0.0045(6)
N1 0.0369(10) 0.0530(11) 0.0471(11) 0.0065(8) 0.0113(8) -0.0010(9)
N2 0.0564(12) 0.0457(10) 0.0399(11) 0.0027(9) -0.0020(9) 0.0055(8)
N3 0.0350(9) 0.0401(9) 0.0479(11) 0.0073(7) 0.0073(8) 0.0004(8)
C1 0.0291(9) 0.0358(10) 0.0393(11) -0.0001(8) 0.0084(8) -0.0041(8)
C2 0.0303(10) 0.0358(10) 0.0437(12) 0.0031(8) 0.0004(8) -0.0007(9)
C3 0.0355(10) 0.0353(10) 0.0359(11) 0.0012(8) -0.0008(8) 0.0032(8)
C4 0.0341(10) 0.0401(11) 0.0355(11) -0.0017(8) 0.0063(8) -0.0033(9)
C5 0.0287(9) 0.0324(10) 0.0382(11) 0.0033(7) 0.0041(8) -0.0019(8)
C6 0.0348(10) 0.0297(9) 0.0326(10) -0.0012(8) 0.0018(8) -0.0027(8)
N4 0.0408(10) 0.0391(9) 0.0338(10) -0.0045(7) 0.0068(7) -0.0019(8)
N5 0.0497(12) 0.0603(13) 0.0397(12) -0.0013(10) -0.0004(9) 0.0047(10)
C7 0.0552(14) 0.0719(16) 0.0595(16) -0.0023(12) 0.0277(12) -0.0014(13)
C8 0.0555(13) 0.0428(12) 0.0443(13) -0.0024(10) 0.0052(10) 0.0033(10)

loop_
_atom_type_symbol
_atom_type_description
_atom_type_scat_dispersion_real
_atom_type_scat_dispersion_imag
_atom_type_scat_source
C C 0.0033 0.0016 'International Tables Vol C Tables 4.2.6.8 and 6.1.1.4'
H H 0.0000 0.0000 'International Tables Vol C Tables 4.2.6.8 and 6.1.1.4'
N N 0.0061 0.0033 'International Tables Vol C Tables 4.2.6.8 and 6.1.1.4'
O O 0.0106 0.0060 'International Tables Vol C Tables 4.2.6.8 and 6.1.1.4'

loop_
_geom_angle_atom_site_label_1
_geom_angle_atom_site_label_2
_geom_angle_atom_site_label_3
_geom_angle
O1 N1 O2 123.0(2)
O1 N1 C1 118.33(18)
O2 N1 C1 118.55(18)
O3 N2 O4 123.84(19)
O3 N2 C3 117.47(19)
O4 N2 C3 118.69(18)
O5 N3 O6 121.83(17)
O5 N3 C5 118.77(17)
O6 N3 C5 119.39(17)
C2 C1 C6 125.98(17)
C2 C1 N1 117.82(17)
C6 C1 N1 116.20(17)
C1 C2 C3 117.66(17)
C1 C2 H2 121.2
C3 C2 H2 121.2
C4 C3 C2 121.25(18)
C4 C3 N2 119.24(18)
C2 C3 N2 119.52(17)
C3 C4 C5 120.08(18)
C3 C4 H4 120.0
C5 C4 H4 120.0
C4 C5 C6 123.18(17)
C4 C5 N3 116.11(17)
C6 C5 N3 120.69(17)
O7 C6 C5 126.88(17)
O7 C6 C1 121.24(17)
C5 C6 C1 111.84(16)
N5 N4 C7 109.31(19)
N5 N4 C8 113.98(17)
C7 N4 C8 112.17(18)
N5 N4 H7D 104.9(15)
C7 N4 H7D 106.4(15)
C8 N4 H7D 109.6(15)
N4 N5 H5A 102.7(19)
N4 N5 H5B 104.7(18)
H5A N5 H5B 112(3)
N4 C7 H7A 109.5
N4 C7 H7B 109.5
H7A C7 H7B 109.5
N4 C7 H7C 109.5
H7A C7 H7C 109.5
H7B C7 H7C 109.5
N4 C8 H8A 109.5
N4 C8 H8B 109.5
H8A C8 H8B 109.5
N4 C8 H8C 109.5
H8A C8 H8C 109.5
H8B C8 H8C 109.5

loop_
_geom_bond_atom_site_label_1
_geom_bond_atom_site_label_2
_geom_bond_distance
O1 N1 1.201(2)
O2 N1 1.207(2)
O3 N2 1.223(2)
O4 N2 1.225(2)
O5 N3 1.217(2)
O6 N3 1.224(2)
O7 C6 1.256(2)
N1 C1 1.466(2)
N2 C3 1.449(3)
N3 C5 1.450(2)
C1 C2 1.360(3)
C1 C6 1.437(3)
C2 C3 1.388(3)
C2 H2 0.9300
C3 C4 1.370(3)
C4 C5 1.376(3)
C4 H4 0.9300
C5 C6 1.437(3)
N4 N5 1.444(3)
N4 C7 1.476(3)
N4 C8 1.480(3)
N4 H7D 0.90(2)
N5 H5A 0.86(3)
N5 H5B 0.85(3)
C7 H7A 0.9600
C7 H7B 0.9600
C7 H7C 0.9600
C8 H8A 0.9600
C8 H8B 0.9600
C8 H8C 0.9600

loop_
_geom_hbond_atom_site_label_D
_geom_hbond_atom_site_label_H
_geom_hbond_atom_site_label_A
_geom_hbond_site_symmetry_A
_geom_hbond_distance_DH
_geom_hbond_distance_HA
_geom_hbond_distance_DA
_geom_hbond_angle_DHA
N5 H5A O7 . 0.86(3) 2.15(3) 2.964(3) 158(3)
N5 H5B O1 2_755 0.85(3) 2.55(3) 3.308(3) 150(2)
N4 H7D O7 4_645 0.90(2) 1.84(2) 2.694(2) 157(2)
N4 H7D O6 4_645 0.90(2) 2.36(2) 2.924(2) 120.3(18)

loop_
_geom_torsion_atom_site_label_1
_geom_torsion_atom_site_label_2
_geom_torsion_atom_site_label_3
_geom_torsion_atom_site_label_4
_geom_torsion
O1 N1 C1 C2 -115.2(2)
O2 N1 C1 C2 61.8(3)
O1 N1 C1 C6 65.0(3)
O2 N1 C1 C6 -118.1(2)
C6 C1 C2 C3 -0.2(3)
N1 C1 C2 C3 179.97(17)
C1 C2 C3 C4 1.0(3)
C1 C2 C3 N2 -178.88(17)
O3 N2 C3 C4 -170.0(2)
O4 N2 C3 C4 10.8(3)
O3 N2 C3 C2 9.9(3)
O4 N2 C3 C2 -169.33(19)
C2 C3 C4 C5 -1.5(3)
N2 C3 C4 C5 178.38(17)
C3 C4 C5 C6 1.2(3)
C3 C4 C5 N3 179.71(17)
O5 N3 C5 C4 -9.2(3)
O6 N3 C5 C4 170.30(18)
O5 N3 C5 C6 169.29(18)
O6 N3 C5 C6 -11.2(3)
C4 C5 C6 O7 177.27(18)
N3 C5 C6 O7 -1.1(3)
C4 C5 C6 C1 -0.5(3)
N3 C5 C6 C1 -178.87(16)
C2 C1 C6 O7 -177.91(18)
N1 C1 C6 O7 1.9(3)
C2 C1 C6 C5 0.0(3)
N1 C1 C6 C5 179.75(16)
